data_2227078
loop_
_publ_author_name
'Ji, Xiao-Hui'
'Lu, Jiu-Fu'

_publ_section_title
;
 Bis[2-(cyclopentyliminomethyl)-5-methoxyphenolato]copper(II)
;
_journal_coeditor_code SJ5030
_journal_issue 8
_journal_name_full 'Acta Crystallographica Section E'
_journal_page_first m881
_journal_paper_doi 10.1107/S1600536810025481
_journal_volume 66
_journal_year 2010
_chemical_formula_iupac '[Cu (C13 H16 N O2)2]'
_chemical_formula_moiety 'C26 H32 Cu N2 O4'
_chemical_formula_sum 'C26 H32 Cu N2 O4'
_chemical_formula_weight 500.08
_chemical_name_systematic
;
Bis[2-(cyclopentyliminomethyl)-5-methoxyphenolato]copper(II)
;
_space_group_IT_number 14
_symmetry_cell_setting monoclinic
_symmetry_space_group_name_Hall '-P 2yn'
_symmetry_space_group_name_H-M 'P 1 21/n 1'
_atom_sites_solution_hydrogens geom
_atom_sites_solution_primary direct
_atom_sites_solution_secondary difmap
_audit_creation_method SHELXL-97
_cell_angle_alpha 90.00
_cell_angle_beta 100.236(3)
_cell_angle_gamma 90.00
_cell_formula_units_Z 4
_cell_length_a 8.4960(10)
_cell_length_b 14.054(2)
_cell_length_c 20.442(2)
_cell_measurement_reflns_used 3695
_cell_measurement_temperature 298(2)
_cell_measurement_theta_max 25.1
_cell_measurement_theta_min 2.5
_cell_volume 2402.0(5)
_computing_cell_refinement 'SAINT (Bruker, 2004)'
_computing_data_collection 'APEX2 (Bruker, 2004)'
_computing_data_reduction 'SAINT (Bruker, 2004)'
_computing_molecular_graphics 'SHELXTL (Sheldrick, 2008)'
_computing_publication_material 'SHELXTL (Sheldrick, 2008)'
_computing_structure_refinement 'SHELXL97 (Sheldrick, 2008)'
_computing_structure_solution 'SHELXS97 (Sheldrick, 2008)'
_diffrn_ambient_temperature 298(2)
_diffrn_measured_fraction_theta_full 0.993
_diffrn_measured_fraction_theta_max 0.993
_diffrn_measurement_device_type 'Bruker APEXII CCD area-detector'
_diffrn_measurement_method '\w scans'
_diffrn_radiation_monochromator graphite
_diffrn_radiation_source 'fine-focus sealed tube'
_diffrn_radiation_type MoK\a
_diffrn_radiation_wavelength 0.71073
_diffrn_reflns_av_R_equivalents 0.0806
_diffrn_reflns_av_sigmaI/netI 0.0770
_diffrn_reflns_limit_h_max 10
_diffrn_reflns_limit_h_min -9
_diffrn_reflns_limit_k_max 16
_diffrn_reflns_limit_k_min -16
_diffrn_reflns_limit_l_max 17
_diffrn_reflns_limit_l_min -24
_diffrn_reflns_number 12222
_diffrn_reflns_theta_full 25.28
_diffrn_reflns_theta_max 25.28
_diffrn_reflns_theta_min 1.77
_diffrn_standards_number 0
_exptl_absorpt_coefficient_mu 0.944
_exptl_absorpt_correction_T_max 0.8264
_exptl_absorpt_correction_T_min 0.8122
_exptl_absorpt_correction_type multi-scan
_exptl_absorpt_process_details '(SADABS; Sheldrick, 2004)'
_exptl_crystal_colour blue
_exptl_crystal_density_diffrn 1.383
_exptl_crystal_density_method 'not measured'
_exptl_crystal_description block
_exptl_crystal_F_000 1052
_exptl_crystal_size_max 0.23
_exptl_crystal_size_mid 0.21
_exptl_crystal_size_min 0.21
_refine_diff_density_max 0.687
_refine_diff_density_min -1.157
_refine_ls_extinction_method none
_refine_ls_goodness_of_fit_ref 1.002
_refine_ls_hydrogen_treatment constr
_refine_ls_matrix_type full
_refine_ls_number_parameters 300
_refine_ls_number_reflns 4333
_refine_ls_number_restraints 0
_refine_ls_restrained_S_all 1.002
_refine_ls_R_factor_all 0.0769
_refine_ls_R_factor_gt 0.0574
_refine_ls_shift/su_max 0.001
_refine_ls_shift/su_mean 0.000
_refine_ls_structure_factor_coef Fsqd
_refine_ls_weighting_details 'calc w=1/[\s^2^(Fo^2^)+(0.0973P)^2^] where P=(Fo^2^+2Fc^2^)/3'
_refine_ls_weighting_scheme calc
_refine_ls_wR_factor_gt 0.1460
_refine_ls_wR_factor_ref 0.1629
_reflns_number_gt 3131
_reflns_number_total 4333
_reflns_threshold_expression I>2\s(I)
_cod_data_source_file sj5030.cif
_cod_data_source_block I
_cod_original_sg_symbol_H-M 'P 21/n'
_cod_database_code 2227078
_cod_database_fobs_code 2227078

loop_
_symmetry_equiv_pos_as_xyz
'x, y, z'
'-x+1/2, y+1/2, -z+1/2'
'-x, -y, -z'
'x-1/2, -y-1/2, z-1/2'

loop_
_atom_site_type_symbol
_atom_site_label
_atom_site_fract_x
_atom_site_fract_y
_atom_site_fract_z
_atom_site_U_iso_or_equiv
_atom_site_adp_type
_atom_site_calc_flag
_atom_site_refinement_flags
_atom_site_occupancy
_atom_site_disorder_assembly
_atom_site_disorder_group
Cu Cu1 -0.00311(5) 0.84349(3) 0.75910(2) 0.0392(2) Uani d . 1 . .
N N1 -0.0266(3) 0.8673(2) 0.85224(14) 0.0387(7) Uani d . 1 . .
N N2 0.0215(3) 0.8950(2) 0.67202(13) 0.0367(7) Uani d . 1 . .
O O1 0.2109(3) 0.80068(19) 0.77995(11) 0.0460(6) Uani d . 1 . .
O O2 0.6781(3) 0.6732(2) 0.91142(15) 0.0597(8) Uani d . 1 . .
O O3 -0.2181(3) 0.8050(2) 0.73199(11) 0.0487(7) Uani d . 1 . .
O O4 -0.6953(3) 0.7268(2) 0.58341(13) 0.0608(8) Uani d . 1 . .
C C1 0.2376(4) 0.8058(3) 0.89943(16) 0.0387(8) Uani d . 1 . .
C C2 0.2940(4) 0.7847(2) 0.83963(16) 0.0376(8) Uani d . 1 . .
C C3 0.4436(4) 0.7414(2) 0.84350(17) 0.0408(8) Uani d . 1 . .
H H3 0.4817 0.7276 0.8047 0.049 Uiso calc R 1 . .
C C4 0.5355(4) 0.7190(3) 0.90438(18) 0.0438(9) Uani d . 1 . .
C C5 0.4826(5) 0.7423(3) 0.96339(18) 0.0510(10) Uani d . 1 . .
H H5 0.5457 0.7289 1.0044 0.061 Uiso calc R 1 . .
C C6 0.3390(4) 0.7843(3) 0.96003(18) 0.0481(10) Uani d . 1 . .
H H6 0.3051 0.7999 0.9995 0.058 Uiso calc R 1 . .
C C7 0.7322(5) 0.6397(3) 0.8541(2) 0.0614(12) Uani d . 1 . .
H H7A 0.6525 0.5990 0.8293 0.092 Uiso calc R 1 . .
H H7B 0.8297 0.6046 0.8671 0.092 Uiso calc R 1 . .
H H7C 0.7513 0.6928 0.8270 0.092 Uiso calc R 1 . .
C C8 0.0844(4) 0.8467(2) 0.90186(18) 0.0404(9) Uani d . 1 . .
H H8 0.0625 0.8599 0.9439 0.049 Uiso calc R 1 . .
C C9 -0.1767(4) 0.9093(3) 0.86370(17) 0.0414(8) Uani d . 1 . .
H H9 -0.2630 0.8665 0.8436 0.050 Uiso calc R 1 . .
C C10 -0.2091(5) 1.0059(3) 0.8299(2) 0.0653(12) Uani d . 1 . .
H H10A -0.1117 1.0433 0.8349 0.078 Uiso calc R 1 . .
H H10B -0.2508 0.9980 0.7828 0.078 Uiso calc R 1 . .
C C11 -0.3317(6) 1.0539(4) 0.8645(3) 0.0819(16) Uani d . 1 . .
H H11A -0.2954 1.1169 0.8796 0.098 Uiso calc R 1 . .
H H11B -0.4332 1.0599 0.8344 0.098 Uiso calc R 1 . .
C C12 -0.3499(5) 0.9915(3) 0.9232(2) 0.0670(13) Uani d . 1 . .
H H12A -0.4458 0.9529 0.9131 0.080 Uiso calc R 1 . .
H H12B -0.3555 1.0298 0.9622 0.080 Uiso calc R 1 . .
C C13 -0.2011(5) 0.9294(3) 0.9345(2) 0.0563(11) Uani d . 1 . .
H H13A -0.2186 0.8711 0.9575 0.068 Uiso calc R 1 . .
H H13B -0.1102 0.9629 0.9596 0.068 Uiso calc R 1 . .
C C14 -0.2496(4) 0.8557(2) 0.61796(17) 0.0393(9) Uani d . 1 . .
C C15 -0.3019(4) 0.8089(3) 0.67175(17) 0.0390(8) Uani d . 1 . .
C C16 -0.4528(4) 0.7646(3) 0.66019(17) 0.0432(9) Uani d . 1 . .
H H16 -0.4880 0.7324 0.6947 0.052 Uiso calc R 1 . .
C C17 -0.5492(4) 0.7683(3) 0.59848(18) 0.0448(9) Uani d . 1 . .
C C18 -0.4993(5) 0.8175(3) 0.54602(19) 0.0540(11) Uani d . 1 . .
H H18 -0.5656 0.8213 0.5047 0.065 Uiso calc R 1 . .
C C19 -0.3540(4) 0.8592(3) 0.55627(18) 0.0497(10) Uani d . 1 . .
H H19 -0.3216 0.8916 0.5213 0.060 Uiso calc R 1 . .
C C20 -0.7465(6) 0.6658(3) 0.6315(3) 0.0699(14) Uani d . 1 . .
H H20A -0.6642 0.6202 0.6469 0.105 Uiso calc R 1 . .
H H20B -0.8423 0.6332 0.6115 0.105 Uiso calc R 1 . .
H H20C -0.7675 0.7032 0.6683 0.105 Uiso calc R 1 . .
C C21 -0.0928(4) 0.8941(2) 0.62103(17) 0.0400(8) Uani d . 1 . .
H H21 -0.0707 0.9215 0.5822 0.048 Uiso calc R 1 . .
C C22 0.1781(4) 0.9340(2) 0.66504(17) 0.0386(8) Uani d . 1 . .
H H22 0.2540 0.8808 0.6702 0.046 Uiso calc R 1 . .
C C23 0.1945(4) 0.9857(3) 0.60076(18) 0.0472(9) Uani d . 1 . .
H H23A 0.1985 0.9408 0.5651 0.057 Uiso calc R 1 . .
H H23B 0.1057 1.0290 0.5873 0.057 Uiso calc R 1 . .
C C24 0.3521(5) 1.0401(3) 0.6185(2) 0.0557(11) Uani d . 1 . .
H H24A 0.3421 1.1032 0.5989 0.067 Uiso calc R 1 . .
H H24B 0.4372 1.0065 0.6022 0.067 Uiso calc R 1 . .
C C25 0.3882(5) 1.0467(3) 0.6946(2) 0.0631(12) Uani d . 1 . .
H H25A 0.4823 1.0096 0.7124 0.076 Uiso calc R 1 . .
H H25B 0.4067 1.1123 0.7087 0.076 Uiso calc R 1 . .
C C26 0.2415(5) 1.0072(3) 0.71846(19) 0.0493(10) Uani d . 1 . .
H H26A 0.1632 1.0567 0.7208 0.059 Uiso calc R 1 . .
H H26B 0.2703 0.9774 0.7617 0.059 Uiso calc R 1 . .

loop_
_atom_site_aniso_label
_atom_site_aniso_U_11
_atom_site_aniso_U_22
_atom_site_aniso_U_33
_atom_site_aniso_U_12
_atom_site_aniso_U_13
_atom_site_aniso_U_23
Cu1 0.0408(3) 0.0561(3) 0.0189(3) 0.00078(18) 0.00073(19) 0.00373(18)
N1 0.0382(17) 0.0517(17) 0.0256(16) -0.0011(13) 0.0040(13) 0.0007(13)
N2 0.0390(16) 0.0482(17) 0.0227(15) 0.0050(13) 0.0045(12) 0.0025(13)
O1 0.0477(15) 0.0664(16) 0.0218(13) 0.0132(13) 0.0001(11) 0.0091(12)
O2 0.0506(17) 0.082(2) 0.0432(17) 0.0161(14) -0.0017(14) 0.0044(15)
O3 0.0483(15) 0.0762(17) 0.0189(13) -0.0110(13) -0.0013(11) 0.0067(12)
O4 0.0481(17) 0.093(2) 0.0370(16) -0.0184(15) -0.0033(13) -0.0022(15)
C1 0.044(2) 0.049(2) 0.0206(18) 0.0027(16) -0.0030(15) -0.0013(16)
C2 0.047(2) 0.0435(19) 0.0215(17) -0.0014(16) 0.0030(15) 0.0049(15)
C3 0.045(2) 0.052(2) 0.0262(18) 0.0029(17) 0.0067(16) 0.0036(16)
C4 0.042(2) 0.050(2) 0.036(2) 0.0022(16) -0.0022(16) 0.0066(17)
C5 0.051(2) 0.070(3) 0.027(2) 0.0025(19) -0.0074(17) 0.0035(19)
C6 0.055(2) 0.067(3) 0.0202(18) 0.0014(19) 0.0018(17) -0.0019(18)
C7 0.053(3) 0.071(3) 0.061(3) 0.019(2) 0.012(2) 0.009(2)
C8 0.044(2) 0.055(2) 0.0227(18) -0.0036(16) 0.0081(16) -0.0031(16)
C9 0.040(2) 0.055(2) 0.0281(19) -0.0057(16) 0.0050(15) -0.0045(17)
C10 0.062(3) 0.073(3) 0.064(3) 0.018(2) 0.021(2) 0.018(2)
C11 0.092(4) 0.082(3) 0.076(4) 0.032(3) 0.028(3) 0.010(3)
C12 0.070(3) 0.073(3) 0.063(3) 0.009(2) 0.024(2) -0.017(2)
C13 0.061(3) 0.072(3) 0.038(2) 0.005(2) 0.017(2) -0.005(2)
C14 0.042(2) 0.056(2) 0.0185(18) 0.0033(16) 0.0012(15) 0.0013(15)
C15 0.043(2) 0.051(2) 0.0215(18) 0.0045(16) 0.0028(15) -0.0023(16)
C16 0.044(2) 0.061(2) 0.0234(18) -0.0042(17) 0.0024(16) 0.0031(17)
C17 0.044(2) 0.060(2) 0.0279(19) -0.0007(17) 0.0004(16) -0.0064(18)
C18 0.049(2) 0.086(3) 0.023(2) -0.002(2) -0.0044(17) 0.001(2)
C19 0.048(2) 0.077(3) 0.023(2) -0.0010(19) 0.0031(17) 0.0059(18)
C20 0.061(3) 0.087(3) 0.060(3) -0.026(2) 0.005(2) 0.003(3)
C21 0.044(2) 0.054(2) 0.0228(18) 0.0017(17) 0.0071(15) 0.0070(16)
C22 0.038(2) 0.045(2) 0.0319(19) 0.0040(15) 0.0053(15) 0.0026(16)
C23 0.053(2) 0.056(2) 0.034(2) -0.0034(18) 0.0110(18) 0.0057(18)
C24 0.059(3) 0.058(2) 0.053(3) -0.013(2) 0.020(2) -0.002(2)
C25 0.065(3) 0.068(3) 0.053(3) -0.018(2) 0.000(2) 0.005(2)
C26 0.057(2) 0.056(2) 0.034(2) -0.0040(18) 0.0031(18) -0.0020(18)

loop_
_atom_type_symbol
_atom_type_description
_atom_type_scat_dispersion_real
_atom_type_scat_dispersion_imag
_atom_type_scat_source
C C 0.0033 0.0016 'International Tables Vol C Tables 4.2.6.8 and 6.1.1.4'
H H 0.0000 0.0000 'International Tables Vol C Tables 4.2.6.8 and 6.1.1.4'
N N 0.0061 0.0033 'International Tables Vol C Tables 4.2.6.8 and 6.1.1.4'
O O 0.0106 0.0060 'International Tables Vol C Tables 4.2.6.8 and 6.1.1.4'
Cu Cu 0.3201 1.2651 'International Tables Vol C Tables 4.2.6.8 and 6.1.1.4'

loop_
_geom_angle_atom_site_label_1
_geom_angle_atom_site_label_2
_geom_angle_atom_site_label_3
_geom_angle_site_symmetry_1
_geom_angle_site_symmetry_3
_geom_angle
_geom_angle_publ_flag
O1 Cu1 O3 . . 144.60(13) y
O1 Cu1 N2 . . 93.93(11) y
O3 Cu1 N2 . . 95.32(11) y
O1 Cu1 N1 . . 95.40(11) y
O3 Cu1 N1 . . 94.20(11) y
N2 Cu1 N1 . . 148.66(12) y
C8 N1 C9 . . 120.1(3) ?
C8 N1 Cu1 . . 122.4(2) ?
C9 N1 Cu1 . . 117.6(2) ?
C21 N2 C22 . . 119.3(3) ?
C21 N2 Cu1 . . 122.7(2) ?
C22 N2 Cu1 . . 118.0(2) ?
C2 O1 Cu1 . . 126.8(2) ?
C4 O2 C7 . . 119.1(3) ?
C15 O3 Cu1 . . 126.8(2) ?
C17 O4 C20 . . 118.7(3) ?
C6 C1 C2 . . 117.6(3) ?
C6 C1 C8 . . 118.2(3) ?
C2 C1 C8 . . 124.1(3) ?
O1 C2 C3 . . 117.4(3) ?
O1 C2 C1 . . 123.7(3) ?
C3 C2 C1 . . 118.9(3) ?
C4 C3 C2 . . 120.8(3) ?
C4 C3 H3 . . 119.6 ?
C2 C3 H3 . . 119.6 ?
O2 C4 C3 . . 123.7(4) ?
O2 C4 C5 . . 115.9(3) ?
C3 C4 C5 . . 120.4(3) ?
C6 C5 C4 . . 119.1(3) ?
C6 C5 H5 . . 120.5 ?
C4 C5 H5 . . 120.5 ?
C5 C6 C1 . . 123.1(4) ?
C5 C6 H6 . . 118.5 ?
C1 C6 H6 . . 118.5 ?
O2 C7 H7A . . 109.5 ?
O2 C7 H7B . . 109.5 ?
H7A C7 H7B . . 109.5 ?
O2 C7 H7C . . 109.5 ?
H7A C7 H7C . . 109.5 ?
H7B C7 H7C . . 109.5 ?
N1 C8 C1 . . 127.2(3) ?
N1 C8 H8 . . 116.4 ?
C1 C8 H8 . . 116.4 ?
N1 C9 C13 . . 119.8(3) ?
N1 C9 C10 . . 112.2(3) ?
C13 C9 C10 . . 102.8(3) ?
N1 C9 H9 . . 107.1 ?
C13 C9 H9 . . 107.1 ?
C10 C9 H9 . . 107.1 ?
C11 C10 C9 . . 105.5(3) ?
C11 C10 H10A . . 110.6 ?
C9 C10 H10A . . 110.6 ?
C11 C10 H10B . . 110.6 ?
C9 C10 H10B . . 110.6 ?
H10A C10 H10B . . 108.8 ?
C12 C11 C10 . . 106.7(4) ?
C12 C11 H11A . . 110.4 ?
C10 C11 H11A . . 110.4 ?
C12 C11 H11B . . 110.4 ?
C10 C11 H11B . . 110.4 ?
H11A C11 H11B . . 108.6 ?
C11 C12 C13 . . 104.6(3) ?
C11 C12 H12A . . 110.8 ?
C13 C12 H12A . . 110.8 ?
C11 C12 H12B . . 110.8 ?
C13 C12 H12B . . 110.8 ?
H12A C12 H12B . . 108.9 ?
C12 C13 C9 . . 102.3(3) ?
C12 C13 H13A . . 111.3 ?
C9 C13 H13A . . 111.3 ?
C12 C13 H13B . . 111.3 ?
C9 C13 H13B . . 111.3 ?
H13A C13 H13B . . 109.2 ?
C19 C14 C15 . . 118.5(3) ?
C19 C14 C21 . . 117.4(3) ?
C15 C14 C21 . . 124.0(3) ?
O3 C15 C16 . . 117.8(3) ?
O3 C15 C14 . . 123.7(3) ?
C16 C15 C14 . . 118.5(3) ?
C17 C16 C15 . . 120.8(3) ?
C17 C16 H16 . . 119.6 ?
C15 C16 H16 . . 119.6 ?
O4 C17 C16 . . 124.2(3) ?
O4 C17 C18 . . 115.3(3) ?
C16 C17 C18 . . 120.5(3) ?
C19 C18 C17 . . 119.2(3) ?
C19 C18 H18 . . 120.4 ?
C17 C18 H18 . . 120.4 ?
C18 C19 C14 . . 122.5(4) ?
C18 C19 H19 . . 118.8 ?
C14 C19 H19 . . 118.8 ?
O4 C20 H20A . . 109.5 ?
O4 C20 H20B . . 109.5 ?
H20A C20 H20B . . 109.5 ?
O4 C20 H20C . . 109.5 ?
H20A C20 H20C . . 109.5 ?
H20B C20 H20C . . 109.5 ?
N2 C21 C14 . . 126.9(3) ?
N2 C21 H21 . . 116.5 ?
C14 C21 H21 . . 116.5 ?
N2 C22 C26 . . 113.1(3) ?
N2 C22 C23 . . 118.9(3) ?
C26 C22 C23 . . 102.7(3) ?
N2 C22 H22 . . 107.2 ?
C26 C22 H22 . . 107.2 ?
C23 C22 H22 . . 107.2 ?
C24 C23 C22 . . 104.1(3) ?
C24 C23 H23A . . 110.9 ?
C22 C23 H23A . . 110.9 ?
C24 C23 H23B . . 110.9 ?
C22 C23 H23B . . 110.9 ?
H23A C23 H23B . . 109.0 ?
C23 C24 C25 . . 106.2(3) ?
C23 C24 H24A . . 110.5 ?
C25 C24 H24A . . 110.5 ?
C23 C24 H24B . . 110.5 ?
C25 C24 H24B . . 110.5 ?
H24A C24 H24B . . 108.7 ?
C26 C25 C24 . . 106.0(3) ?
C26 C25 H25A . . 110.5 ?
C24 C25 H25A . . 110.5 ?
C26 C25 H25B . . 110.5 ?
C24 C25 H25B . . 110.5 ?
H25A C25 H25B . . 108.7 ?
C25 C26 C22 . . 102.8(3) ?
C25 C26 H26A . . 111.2 ?
C22 C26 H26A . . 111.2 ?
C25 C26 H26B . . 111.2 ?
C22 C26 H26B . . 111.2 ?
H26A C26 H26B . . 109.1 ?

loop_
_geom_bond_atom_site_label_1
_geom_bond_atom_site_label_2
_geom_bond_site_symmetry_2
_geom_bond_distance
_geom_bond_publ_flag
Cu1 O1 . 1.890(2) y
Cu1 O3 . 1.891(2) y
Cu1 N2 . 1.967(3) y
Cu1 N1 . 1.978(3) y
N1 C8 . 1.289(4) ?
N1 C9 . 1.462(4) ?
N2 C21 . 1.292(4) ?
N2 C22 . 1.469(4) ?
O1 C2 . 1.316(4) ?
O2 C4 . 1.356(4) ?
O2 C7 . 1.414(5) ?
O3 C15 . 1.309(4) ?
O4 C17 . 1.356(4) ?
O4 C20 . 1.429(5) ?
C1 C6 . 1.410(5) ?
C1 C2 . 1.421(5) ?
C1 C8 . 1.432(5) ?
C2 C3 . 1.398(5) ?
C3 C4 . 1.383(5) ?
C3 H3 . 0.9300 ?
C4 C5 . 1.399(5) ?
C5 C6 . 1.346(5) ?
C5 H5 . 0.9300 ?
C6 H6 . 0.9300 ?
C7 H7A . 0.9600 ?
C7 H7B . 0.9600 ?
C7 H7C . 0.9600 ?
C8 H8 . 0.9300 ?
C9 C13 . 1.524(5) ?
C9 C10 . 1.527(5) ?
C9 H9 . 0.9800 ?
C10 C11 . 1.518(6) ?
C10 H10A . 0.9700 ?
C10 H10B . 0.9700 ?
C11 C12 . 1.516(6) ?
C11 H11A . 0.9700 ?
C11 H11B . 0.9700 ?
C12 C13 . 1.520(6) ?
C12 H12A . 0.9700 ?
C12 H12B . 0.9700 ?
C13 H13A . 0.9700 ?
C13 H13B . 0.9700 ?
C14 C19 . 1.408(5) ?
C14 C15 . 1.419(5) ?
C14 C21 . 1.428(5) ?
C15 C16 . 1.407(5) ?
C16 C17 . 1.378(5) ?
C16 H16 . 0.9300 ?
C17 C18 . 1.403(5) ?
C18 C19 . 1.349(5) ?
C18 H18 . 0.9300 ?
C19 H19 . 0.9300 ?
C20 H20A . 0.9600 ?
C20 H20B . 0.9600 ?
C20 H20C . 0.9600 ?
C21 H21 . 0.9300 ?
C22 C26 . 1.527(5) ?
C22 C23 . 1.529(5) ?
C22 H22 . 0.9800 ?
C23 C24 . 1.529(5) ?
C23 H23A . 0.9700 ?
C23 H23B . 0.9700 ?
C24 C25 . 1.535(6) ?
C24 H24A . 0.9700 ?
C24 H24B . 0.9700 ?
C25 C26 . 1.522(5) ?
C25 H25A . 0.9700 ?
C25 H25B . 0.9700 ?
C26 H26A . 0.9700 ?
C26 H26B . 0.9700 ?
